data_7707467
loop_
_publ_author_name
'Omondi, Reinner O.'
'Sibuyi, Nicole R. S.'
'Fadaka, Adewale O.'
'Meyer, Mervin'
'Jaganyi, Deogratius'
'Ojwach, Stephen O.'

_publ_section_title
;
 Role of \p-conjugation on the coordination behaviour, substitution
 kinetics, DNA/BSA interactions, and <i>in vitro</i> cytotoxicity of
 carboxamide palladium(II) complexes.
;
_journal_issue 23
_journal_name_full 'Dalton transactions (Cambridge, England : 2003)'
_journal_page_first 8127
_journal_page_last 8143
_journal_paper_doi 10.1039/d1dt00412c
_journal_volume 50
_journal_year 2021
_chemical_absolute_configuration unk
_chemical_formula_moiety 'C19 H12 Cl N3 O Pd'
_chemical_formula_sum 'C19 H12 Cl N3 O Pd'
_chemical_formula_weight 440.17
_space_group_crystal_system monoclinic
_space_group_IT_number 7
_space_group_name_Hall 'P -2yac'
_space_group_name_H-M_alt 'P 1 n 1'
_atom_sites_solution_hydrogens geom
_audit_creation_date 2021-04-09
_audit_creation_method
;
Olex2 1.3
(compiled 2020.11.12 svn.r5f609507 for OlexSys, GUI svn.r6272)
;
_audit_update_record
;
2021-04-21 deposited with the CCDC.	2021-05-17 downloaded from the CCDC.
;
_cell_angle_alpha 90
_cell_angle_beta 94.978(2)
_cell_angle_gamma 90
_cell_formula_units_Z 2
_cell_length_a 4.5553(3)
_cell_length_b 18.3946(9)
_cell_length_c 9.1957(4)
_cell_measurement_reflns_used 4659
_cell_measurement_temperature 100(2)
_cell_measurement_theta_max 28.08
_cell_measurement_theta_min 2.48
_cell_volume 767.63(7)
_computing_cell_refinement 'COSMOS (Bruker, 2008)'
_computing_data_collection 'APEX2 (Bruker, 2008)'
_computing_data_reduction 'SAINT and XPREP (Bruker, 2008)'
_computing_molecular_graphics 'Olex2 1.3 (Dolomanov et al., 2009)'
_computing_publication_material 'Olex2 1.3 (Dolomanov et al., 2009)'
_computing_structure_refinement 'SHELXL 2016/6 (Sheldrick, 2015)'
_computing_structure_solution 'SHELXT (Sheldrick, 2015)'
_diffrn_ambient_temperature 100.15
_diffrn_detector_area_resol_mean 7.9
_diffrn_detector_type 'CCD area detector'
_diffrn_measured_fraction_theta_full 0.956
_diffrn_measured_fraction_theta_max 0.947
_diffrn_measurement_device 'three-circle diffractometer'
_diffrn_measurement_device_type 'Bruker SMART APEX2 area detector'
_diffrn_measurement_method '\w and \f scans'
_diffrn_radiation_type MoK\a
_diffrn_radiation_wavelength 0.71073
_diffrn_reflns_av_R_equivalents 0.0175
_diffrn_reflns_av_unetI/netI 0.0204
_diffrn_reflns_Laue_measured_fraction_full 0.956
_diffrn_reflns_Laue_measured_fraction_max 0.947
_diffrn_reflns_limit_h_max 5
_diffrn_reflns_limit_h_min -2
_diffrn_reflns_limit_k_max 22
_diffrn_reflns_limit_k_min -22
_diffrn_reflns_limit_l_max 11
_diffrn_reflns_limit_l_min -11
_diffrn_reflns_number 5873
_diffrn_reflns_point_group_measured_fraction_full 0.717
_diffrn_reflns_point_group_measured_fraction_max 0.707
_diffrn_reflns_theta_full 25.242
_diffrn_reflns_theta_max 25.978
_diffrn_reflns_theta_min 2.214
_exptl_absorpt_coefficient_mu 1.395
_exptl_absorpt_correction_T_max 0.7453
_exptl_absorpt_correction_T_min 0.5792
_exptl_absorpt_correction_type multi-scan
_exptl_absorpt_process_details
;
SADABS-2012/1 (Bruker,2012) was used for absorption correction.
wR2(int) was 0.1686 before and 0.0282 after correction.
The Ratio of minimum to maximum transmission is 0.7771.
The \l/2 correction factor is 0.0015.
;
_exptl_crystal_colour orange
_exptl_crystal_colour_primary orange
_exptl_crystal_density_diffrn 1.904
_exptl_crystal_description Needle
_exptl_crystal_F_000 436
_exptl_crystal_size_max 0.36
_exptl_crystal_size_mid 0.02
_exptl_crystal_size_min 0.02
_refine_diff_density_max 3.863
_refine_diff_density_min -0.894
_refine_diff_density_rms 0.169
_refine_ls_abs_structure_details
;
 Refined as an inversion twin.
;
_refine_ls_abs_structure_Flack 0.46(9)
_refine_ls_extinction_method none
_refine_ls_goodness_of_fit_ref 1.083
_refine_ls_hydrogen_treatment constr
_refine_ls_matrix_type full
_refine_ls_number_parameters 224
_refine_ls_number_reflns 2134
_refine_ls_number_restraints 164
_refine_ls_restrained_S_all 1.068
_refine_ls_R_factor_all 0.0479
_refine_ls_R_factor_gt 0.0474
_refine_ls_shift/su_max 0.000
_refine_ls_shift/su_mean 0.000
_refine_ls_structure_factor_coef Fsqd
_refine_ls_weighting_details 'w=1/[\s^2^(Fo^2^)+(0.0875P)^2^+2.5432P] where P=(Fo^2^+2Fc^2^)/3'
_refine_ls_weighting_scheme calc
_refine_ls_wR_factor_gt 0.1175
_refine_ls_wR_factor_ref 0.1184
_reflns_Friedel_coverage 0.481
_reflns_Friedel_fraction_full 0.474
_reflns_Friedel_fraction_max 0.462
_reflns_number_gt 2103
_reflns_number_total 2134
_reflns_threshold_expression 'I > 2\s(I)'
_cod_data_source_file d1dt00412c2.cif
_cod_data_source_block PdL4
_cod_depositor_comments 'Adding full bibliography for 7707465--7707467.cif.'
_cod_database_code 7707467
_shelx_shelxl_version_number 2018/3
_shelx_space_group_comment
;
The symmetry employed for this shelxl refinement is uniquely defined
by the following loop, which should always be used as a source of
symmetry information in preference to the above space-group names.
They are only intended as comments.
;
_shelx_estimated_absorpt_t_max 0.973
_shelx_estimated_absorpt_t_min 0.634
_olex2_refinement_description
;
1. Twinned data refinement
 Scales: 0.54311
 0.45689
2. Uiso/Uaniso restraints and constraints
All non-hydrogen atoms have similar U: within 2A with sigma of 0.001 and sigma
for terminal atoms of 0.002 within 2A
3. Others
 Fixed U11: N2(0.018199)
 Fixed U22: N2(0.015)
 Fixed U33: N2(0.022)
4.a Aromatic/amide H refined with riding coordinates:
 C12(H12), C8(H8), C14(H14), C3(H3), C2(H2), C16(H16), C7(H7), C13(H13),
 C18(H18), C17(H17), C5(H5), C4(H4)
;
_olex2_submission_special_instructions 'No special instructions were received'

loop_
_space_group_symop_operation_xyz
'x, y, z'
'x+1/2, -y, z+1/2'

loop_
_atom_site_label
_atom_site_type_symbol
_atom_site_fract_x
_atom_site_fract_y
_atom_site_fract_z
_atom_site_U_iso_or_equiv
_atom_site_adp_type
_atom_site_occupancy
_atom_site_site_symmetry_order
_atom_site_calc_flag
_atom_site_refinement_flags_posn
_atom_site_refinement_flags_adp
_atom_site_refinement_flags_occupancy
_atom_site_disorder_assembly
_atom_site_disorder_group
Pd1 Pd 0.46355(13) 0.23708(3) 0.85095(10) 0.0155(2) Uani 1 1 d . U . . .
Cl1 Cl 0.3625(6) 0.16794(12) 1.0524(2) 0.0223(5) Uani 1 1 d . . . . .
O1 O 0.5747(17) 0.3152(4) 0.4481(7) 0.0193(11) Uani 1 1 d . U . . .
C1 C 0.008(2) 0.1369(5) 0.6585(10) 0.0190(7) Uani 1 1 d . U . . .
C19 C 0.889(3) 0.3513(5) 0.8943(10) 0.0197(7) Uani 1 1 d . U . . .
N2 N 0.605(2) 0.2978(4) 0.6960(9) 0.01805(6) Uani 1 1 d . U . . .
N3 N 0.745(2) 0.3025(4) 0.9773(9) 0.0199(8) Uani 1 1 d . U . . .
C12 C 0.958(3) 0.3970(5) 0.6535(11) 0.0201(8) Uani 1 1 d . U . . .
H12 H 0.910267 0.397177 0.550809 0.024 Uiso 1 1 calc R U . . .
C8 C 0.177(2) 0.1989(5) 0.4067(10) 0.0190(8) Uani 1 1 d . U . . .
H8 H 0.241254 0.222053 0.322698 0.023 Uiso 1 1 calc R U . . .
C15 C 1.092(3) 0.4009(5) 0.9598(11) 0.0203(7) Uani 1 1 d . U . . .
C14 C 1.238(3) 0.4487(5) 0.8691(11) 0.0205(8) Uani 1 1 d . U . . .
H14 H 1.379372 0.482388 0.910859 0.025 Uiso 1 1 calc R U . . .
C11 C 0.820(3) 0.3497(5) 0.7422(11) 0.0193(6) Uani 1 1 d . U . . .
C3 C -0.307(2) 0.0530(5) 0.7750(10) 0.0195(9) Uani 1 1 d . U . . .
H3 H -0.379280 0.033111 0.860348 0.023 Uiso 1 1 calc R U . . .
C6 C -0.117(3) 0.1120(5) 0.5207(10) 0.0194(8) Uani 1 1 d . U . . .
C2 C -0.098(3) 0.1059(5) 0.7891(11) 0.0193(8) Uani 1 1 d . U . . .
H2 H -0.022044 0.122215 0.882955 0.023 Uiso 1 1 calc R U . . .
C16 C 1.147(3) 0.3994(5) 1.1143(11) 0.0205(8) Uani 1 1 d . U . . .
H16 H 1.286486 0.431577 1.162379 0.025 Uiso 1 1 calc R U . . .
N1 N 0.213(2) 0.1917(4) 0.6717(9) 0.0187(7) Uani 1 1 d . U . . .
C7 C -0.019(3) 0.1443(5) 0.3916(10) 0.0192(8) Uani 1 1 d . U . . .
H7 H -0.091689 0.127554 0.297576 0.023 Uiso 1 1 calc R U . . .
C13 C 1.175(2) 0.4460(5) 0.7201(11) 0.0205(8) Uani 1 1 d . U . . .
H13 H 1.277579 0.477313 0.659876 0.025 Uiso 1 1 calc R U . . .
C18 C 0.795(3) 0.3035(5) 1.1201(11) 0.0203(9) Uani 1 1 d . U . . .
H18 H 0.692120 0.270545 1.176756 0.024 Uiso 1 1 calc R U . . .
C17 C 0.998(3) 0.3522(5) 1.1917(11) 0.0204(9) Uani 1 1 d . U . . .
H17 H 1.030661 0.351554 1.295122 0.024 Uiso 1 1 calc R U . . .
C5 C -0.327(3) 0.0567(5) 0.5118(10) 0.0199(9) Uani 1 1 d . U . . .
H5 H -0.404840 0.039566 0.418891 0.024 Uiso 1 1 calc R U . . .
C9 C 0.289(3) 0.2219(5) 0.5485(11) 0.0187(7) Uani 1 1 d . U . . .
C10 C 0.507(2) 0.2832(5) 0.5569(10) 0.0185(6) Uani 1 1 d . U . . .
C4 C -0.422(3) 0.0268(5) 0.6356(10) 0.0200(9) Uani 1 1 d . U . . .
H4 H -0.562975 -0.011347 0.628688 0.024 Uiso 1 1 calc R U . . .

loop_
_atom_site_aniso_label
_atom_site_aniso_U_11
_atom_site_aniso_U_22
_atom_site_aniso_U_33
_atom_site_aniso_U_23
_atom_site_aniso_U_13
_atom_site_aniso_U_12
Pd1 0.0165(4) 0.0165(3) 0.0134(3) 0.0012(3) 0.0013(2) 0.0030(4)
Cl1 0.0272(14) 0.0271(10) 0.0124(9) 0.0021(8) 0.0005(9) -0.0077(11)
O1 0.019(2) 0.020(2) 0.018(2) 0.0030(19) -0.001(2) 0.000(2)
C1 0.0183(15) 0.0174(13) 0.0206(14) -0.0002(13) -0.0018(14) 0.0039(14)
C19 0.0187(14) 0.0173(12) 0.0228(13) -0.0006(12) -0.0003(13) 0.0025(13)
N2 0.018 0.015 0.022 0.0006(9) 0.0006(10) 0.0029(10)
N3 0.0190(17) 0.0178(14) 0.0224(15) -0.0012(14) -0.0006(15) 0.0023(15)
C12 0.0187(15) 0.0175(13) 0.0238(14) 0.0005(14) -0.0004(14) 0.0024(15)
C8 0.0184(16) 0.0183(14) 0.0199(15) -0.0001(14) -0.0009(15) 0.0036(15)
C15 0.0189(15) 0.0181(13) 0.0234(14) -0.0003(12) -0.0005(13) 0.0026(14)
C14 0.0187(17) 0.0181(14) 0.0243(15) 0.0002(14) -0.0007(15) 0.0022(15)
C11 0.0183(11) 0.0164(10) 0.0228(11) 0.0003(11) 0.0001(12) 0.0028(12)
C3 0.0186(18) 0.0178(16) 0.0213(17) 0.0004(15) -0.0023(16) 0.0037(16)
C6 0.0186(16) 0.0183(14) 0.0206(14) -0.0007(13) -0.0022(14) 0.0038(14)
C2 0.0184(17) 0.0175(15) 0.0213(16) 0.0001(15) -0.0019(16) 0.0037(16)
C16 0.0192(17) 0.0188(15) 0.0231(16) -0.0008(14) -0.0007(15) 0.0025(16)
N1 0.0184(15) 0.0171(13) 0.0201(14) 0.0000(13) -0.0013(14) 0.0037(14)
C7 0.0185(16) 0.0184(14) 0.0201(15) -0.0006(14) -0.0018(15) 0.0039(15)
C13 0.0187(16) 0.0181(14) 0.0244(15) 0.0006(14) -0.0007(15) 0.0021(16)
C18 0.0194(18) 0.0187(15) 0.0223(16) -0.0014(14) -0.0007(16) 0.0025(16)
C17 0.0194(18) 0.0189(15) 0.0225(16) -0.0013(14) -0.0005(16) 0.0024(16)
C5 0.0189(18) 0.0187(16) 0.0213(16) -0.0004(14) -0.0025(16) 0.0035(16)
C9 0.0182(13) 0.0173(12) 0.0201(12) 0.0004(12) -0.0005(13) 0.0034(13)
C10 0.0181(11) 0.0166(10) 0.0204(10) 0.0009(11) 0.0003(12) 0.0026(12)
C4 0.0189(18) 0.0187(16) 0.0215(17) 0.0000(15) -0.0025(16) 0.0035(16)

loop_
_atom_type_symbol
_atom_type_description
_atom_type_scat_dispersion_real
_atom_type_scat_dispersion_imag
_atom_type_scat_source
C C 0.0033 0.0016 'International Tables Vol C Tables 4.2.6.8 and 6.1.1.4'
H H 0.0000 0.0000 'International Tables Vol C Tables 4.2.6.8 and 6.1.1.4'
Cl Cl 0.1484 0.1585 'International Tables Vol C Tables 4.2.6.8 and 6.1.1.4'
N N 0.0061 0.0033 'International Tables Vol C Tables 4.2.6.8 and 6.1.1.4'
O O 0.0106 0.0060 'International Tables Vol C Tables 4.2.6.8 and 6.1.1.4'
Pd Pd -0.9988 1.0072 'International Tables Vol C Tables 4.2.6.8 and 6.1.1.4'

loop_
_geom_angle_atom_site_label_1
_geom_angle_atom_site_label_2
_geom_angle_atom_site_label_3
_geom_angle
_geom_angle_site_symmetry_1
_geom_angle_site_symmetry_3
_geom_angle_publ_flag
N2 Pd1 Cl1 171.7(3) . . ?
N2 Pd1 N3 81.3(3) . . ?
N2 Pd1 N1 81.1(3) . . ?
N3 Pd1 Cl1 91.5(3) . . ?
N3 Pd1 N1 162.4(3) . . ?
N1 Pd1 Cl1 106.1(2) . . ?
C6 C1 C2 118.4(9) . . ?
N1 C1 C6 122.2(9) . . ?
N1 C1 C2 119.3(8) . . ?
N3 C19 C15 121.0(9) . . ?
N3 C19 C11 117.5(9) . . ?
C15 C19 C11 121.5(10) . . ?
C11 N2 Pd1 115.5(6) . . ?
C10 N2 Pd1 118.4(7) . . ?
C10 N2 C11 125.9(9) . . ?
C19 N3 Pd1 111.9(6) . . ?
C18 N3 Pd1 128.6(8) . . ?
C18 N3 C19 119.5(9) . . ?
C11 C12 H12 120.8 . . ?
C11 C12 C13 118.4(9) . . ?
C13 C12 H12 120.8 . . ?
C7 C8 H8 120.0 . . ?
C7 C8 C9 120.0(9) . . ?
C9 C8 H8 120.0 . . ?
C19 C15 C14 118.6(9) . . ?
C19 C15 C16 118.0(9) . . ?
C14 C15 C16 123.4(9) . . ?
C15 C14 H14 120.2 . . ?
C13 C14 C15 119.7(10) . . ?
C13 C14 H14 120.2 . . ?
C19 C11 N2 113.7(9) . . ?
C12 C11 C19 120.1(10) . . ?
C12 C11 N2 126.2(9) . . ?
C2 C3 H3 119.1 . . ?
C2 C3 C4 121.7(9) . . ?
C4 C3 H3 119.1 . . ?
C1 C6 C7 118.4(9) . . ?
C5 C6 C1 120.5(9) . . ?
C5 C6 C7 121.0(8) . . ?
C1 C2 H2 120.5 . . ?
C3 C2 C1 119.0(9) . . ?
C3 C2 H2 120.5 . . ?
C15 C16 H16 120.3 . . ?
C17 C16 C15 119.4(9) . . ?
C17 C16 H16 120.3 . . ?
C1 N1 Pd1 133.0(7) . . ?
C9 N1 Pd1 109.8(7) . . ?
C9 N1 C1 117.1(8) . . ?
C8 C7 C6 118.4(8) . . ?
C8 C7 H7 120.8 . . ?
C6 C7 H7 120.8 . . ?
C12 C13 H13 119.2 . . ?
C14 C13 C12 121.7(10) . . ?
C14 C13 H13 119.2 . . ?
N3 C18 H18 119.1 . . ?
N3 C18 C17 121.8(10) . . ?
C17 C18 H18 119.1 . . ?
C16 C17 C18 120.3(10) . . ?
C16 C17 H17 119.9 . . ?
C18 C17 H17 119.9 . . ?
C6 C5 H5 119.7 . . ?
C4 C5 C6 120.6(9) . . ?
C4 C5 H5 119.7 . . ?
C8 C9 C10 117.0(9) . . ?
N1 C9 C8 123.7(10) . . ?
N1 C9 C10 119.2(9) . . ?
O1 C10 N2 126.7(10) . . ?
O1 C10 C9 122.1(9) . . ?
N2 C10 C9 111.2(9) . . ?
C3 C4 H4 120.2 . . ?
C5 C4 C3 119.7(9) . . ?
C5 C4 H4 120.2 . . ?

loop_
_geom_bond_atom_site_label_1
_geom_bond_atom_site_label_2
_geom_bond_distance
_geom_bond_site_symmetry_2
_geom_bond_publ_flag
Pd1 Cl1 2.326(2) . ?
Pd1 N2 1.962(8) . ?
Pd1 N3 2.044(9) . ?
Pd1 N1 2.095(8) . ?
O1 C10 1.223(13) . ?
C1 C6 1.420(13) . ?
C1 C2 1.450(15) . ?
C1 N1 1.371(13) . ?
C19 N3 1.380(14) . ?
C19 C15 1.400(14) . ?
C19 C11 1.407(14) . ?
N2 C11 1.408(13) . ?
N2 C10 1.344(13) . ?
N3 C18 1.314(13) . ?
C12 H12 0.9500 . ?
C12 C11 1.381(15) . ?
C12 C13 1.435(14) . ?
C8 H8 0.9500 . ?
C8 C7 1.344(15) . ?
C8 C9 1.423(13) . ?
C15 C14 1.417(15) . ?
C15 C16 1.421(13) . ?
C14 H14 0.9500 . ?
C14 C13 1.376(14) . ?
C3 H3 0.9500 . ?
C3 C2 1.361(15) . ?
C3 C4 1.426(13) . ?
C6 C7 1.432(14) . ?
C6 C5 1.395(15) . ?
C2 H2 0.9500 . ?
C16 H16 0.9500 . ?
C16 C17 1.341(15) . ?
N1 C9 1.334(14) . ?
C7 H7 0.9500 . ?
C13 H13 0.9500 . ?
C18 H18 0.9500 . ?
C18 C17 1.409(14) . ?
C17 H17 0.9500 . ?
C5 H5 0.9500 . ?
C5 C4 1.367(15) . ?
C9 C10 1.501(15) . ?
C4 H4 0.9500 . ?

loop_
_geom_torsion_atom_site_label_1
_geom_torsion_atom_site_label_2
_geom_torsion_atom_site_label_3
_geom_torsion_atom_site_label_4
_geom_torsion
_geom_torsion_site_symmetry_1
_geom_torsion_site_symmetry_2
_geom_torsion_site_symmetry_3
_geom_torsion_site_symmetry_4
_geom_torsion_publ_flag
Pd1 N2 C11 C19 -2.7(11) . . . . ?
Pd1 N2 C11 C12 178.1(9) . . . . ?
Pd1 N2 C10 O1 -179.5(9) . . . . ?
Pd1 N2 C10 C9 2.4(11) . . . . ?
Pd1 N3 C18 C17 179.8(8) . . . . ?
Pd1 N1 C9 C8 174.7(8) . . . . ?
Pd1 N1 C9 C10 -4.6(11) . . . . ?
C1 C6 C7 C8 -2.8(14) . . . . ?
C1 C6 C5 C4 1.8(15) . . . . ?
C1 N1 C9 C8 -2.0(15) . . . . ?
C1 N1 C9 C10 178.6(9) . . . . ?
C19 N3 C18 C17 -1.5(16) . . . . ?
C19 C15 C14 C13 0.9(15) . . . . ?
C19 C15 C16 C17 -1.5(15) . . . . ?
N3 C19 C15 C14 178.6(9) . . . . ?
N3 C19 C15 C16 0.2(16) . . . . ?
N3 C19 C11 N2 1.1(13) . . . . ?
N3 C19 C11 C12 -179.7(10) . . . . ?
N3 C18 C17 C16 0.2(17) . . . . ?
C8 C9 C10 O1 4.2(15) . . . . ?
C8 C9 C10 N2 -177.6(9) . . . . ?
C15 C19 N3 Pd1 -179.8(8) . . . . ?
C15 C19 N3 C18 1.3(15) . . . . ?
C15 C19 C11 N2 -178.2(10) . . . . ?
C15 C19 C11 C12 1.1(16) . . . . ?
C15 C14 C13 C12 1.6(16) . . . . ?
C15 C16 C17 C18 1.3(16) . . . . ?
C14 C15 C16 C17 -179.7(10) . . . . ?
C11 C19 N3 Pd1 1.0(11) . . . . ?
C11 C19 N3 C18 -178.0(9) . . . . ?
C11 C19 C15 C14 -2.2(15) . . . . ?
C11 C19 C15 C16 179.4(9) . . . . ?
C11 N2 C10 O1 -5.0(17) . . . . ?
C11 N2 C10 C9 176.9(9) . . . . ?
C11 C12 C13 C14 -2.7(16) . . . . ?
C6 C1 C2 C3 1.6(14) . . . . ?
C6 C1 N1 Pd1 -175.0(7) . . . . ?
C6 C1 N1 C9 0.7(14) . . . . ?
C6 C5 C4 C3 0.8(15) . . . . ?
C2 C1 C6 C7 178.0(9) . . . . ?
C2 C1 C6 C5 -3.0(14) . . . . ?
C2 C1 N1 Pd1 8.7(14) . . . . ?
C2 C1 N1 C9 -175.6(9) . . . . ?
C2 C3 C4 C5 -2.2(15) . . . . ?
C16 C15 C14 C13 179.2(10) . . . . ?
N1 C1 C6 C7 1.6(15) . . . . ?
N1 C1 C6 C5 -179.3(9) . . . . ?
N1 C1 C2 C3 178.1(9) . . . . ?
N1 C9 C10 O1 -176.4(10) . . . . ?
N1 C9 C10 N2 1.8(13) . . . . ?
C7 C8 C9 N1 0.8(16) . . . . ?
C7 C8 C9 C10 -179.9(9) . . . . ?
C7 C6 C5 C4 -179.2(10) . . . . ?
C13 C12 C11 C19 1.4(15) . . . . ?
C13 C12 C11 N2 -179.5(10) . . . . ?
C5 C6 C7 C8 178.1(10) . . . . ?
C9 C8 C7 C6 1.7(15) . . . . ?
C10 N2 C11 C19 -177.3(9) . . . . ?
C10 N2 C11 C12 3.5(17) . . . . ?
C4 C3 C2 C1 0.9(15) . . . . ?

loop_
_twin_individual_id
_twin_individual_mass_fraction_refined
1 0.54311
2 0.45689
